data_4035022
loop_
_publ_author_name
'Villuri, Bharath Kumar'
'Ichake, Sachin S.'
'Reddy, Sabbasani Rajasekhara'
'Kavala, Veerababurao'
'Bandi, Vijayalakshmi'
'Kuo, Chun-Wei'
'Yao, Ching-Fa'

_publ_section_title
;
 Copper-Catalyzed Cascade Synthesis of 2-Aryl-3-cyanobenzofuran and
 Dibenzo[ b, f]oxepine-10-carbonitrile Derivatives.
;
_journal_issue 17
_journal_name_full 'The Journal of organic chemistry'
_journal_page_first 10241
_journal_page_last 10247
_journal_paper_doi 10.1021/acs.joc.8b01443
_journal_volume 83
_journal_year 2018
_chemical_formula_moiety 'C19 H11 N O'
_chemical_formula_sum 'C19 H11 N O'
_chemical_formula_weight 269.29
_space_group_IT_number 14
_space_group_name_Hall '-P 2ybc'
_space_group_name_H-M_alt 'P 1 21/c 1'
_symmetry_cell_setting monoclinic
_symmetry_space_group_name_H-M 'P 1 21/c 1'
_atom_sites_solution_hydrogens geom
_atom_sites_solution_primary direct
_atom_sites_solution_secondary difmap
_audit_creation_method SHELXL-97
_cell_angle_alpha 90.00
_cell_angle_beta 94.074(5)
_cell_angle_gamma 90.00
_cell_formula_units_Z 4
_cell_length_a 3.8804(6)
_cell_length_b 15.393(3)
_cell_length_c 22.337(4)
_cell_measurement_reflns_used 8749
_cell_measurement_temperature 200(2)
_cell_measurement_theta_max 24.762
_cell_measurement_theta_min 2.256
_cell_volume 1330.8(4)
_computing_molecular_graphics 'Ortep-3 for Windows (Farrugia, 1997)'
_computing_publication_material 'WinGX publication routines (Farrugia, 1999)'
_computing_structure_refinement 'SHELXL-97 (Sheldrick, 1997)'
_computing_structure_solution 'SHELXS-86 (Sheldrick, 1986)'
_diffrn_ambient_temperature 200(2)
_diffrn_measured_fraction_theta_full 0.992
_diffrn_measured_fraction_theta_max 0.992
_diffrn_measurement_device_type 'D8 Venture'
_diffrn_radiation_monochromator graphite
_diffrn_radiation_source 'fine-focus sealed tube'
_diffrn_radiation_type MoK\a
_diffrn_radiation_wavelength 0.71073
_diffrn_reflns_av_R_equivalents 0.0403
_diffrn_reflns_av_sigmaI/netI 0.0190
_diffrn_reflns_limit_h_max 4
_diffrn_reflns_limit_h_min -4
_diffrn_reflns_limit_k_max 18
_diffrn_reflns_limit_k_min -18
_diffrn_reflns_limit_l_max 26
_diffrn_reflns_limit_l_min -26
_diffrn_reflns_number 22241
_diffrn_reflns_theta_full 25.05
_diffrn_reflns_theta_max 25.05
_diffrn_reflns_theta_min 2.26
_exptl_absorpt_coefficient_mu 0.083
_exptl_absorpt_correction_T_max 0.9983
_exptl_absorpt_correction_T_min 0.9424
_exptl_absorpt_correction_type multi-scan
_exptl_absorpt_process_details SADABS
_exptl_crystal_colour colorless
_exptl_crystal_density_diffrn 1.344
_exptl_crystal_density_method 'not measured'
_exptl_crystal_description prism
_exptl_crystal_F_000 560
_exptl_crystal_size_max 0.72
_exptl_crystal_size_mid 0.07
_exptl_crystal_size_min 0.02
_refine_diff_density_max 0.164
_refine_diff_density_min -0.130
_refine_diff_density_rms 0.032
_refine_ls_extinction_method none
_refine_ls_goodness_of_fit_ref 1.093
_refine_ls_hydrogen_treatment constr
_refine_ls_matrix_type full
_refine_ls_number_parameters 190
_refine_ls_number_reflns 2347
_refine_ls_number_restraints 0
_refine_ls_restrained_S_all 1.093
_refine_ls_R_factor_all 0.0416
_refine_ls_R_factor_gt 0.0327
_refine_ls_shift/su_max 0.000
_refine_ls_shift/su_mean 0.000
_refine_ls_structure_factor_coef Fsqd
_refine_ls_weighting_details 'calc w=1/[\s^2^(Fo^2^)+(0.0396P)^2^+0.3271P] where P=(Fo^2^+2Fc^2^)/3'
_refine_ls_weighting_scheme calc
_refine_ls_wR_factor_gt 0.0807
_refine_ls_wR_factor_ref 0.0891
_reflns_number_gt 2009
_reflns_number_total 2347
_reflns_threshold_expression >2sigma(I)
_cod_data_source_file jo8b01443_si_003.cif
_cod_data_source_block d19329
_cod_original_cell_volume 1330.9(4)
_cod_original_sg_symbol_H-M 'P 21/c'
_cod_database_code 4035022

loop_
_symmetry_equiv_pos_as_xyz
'x, y, z'
'-x, y+1/2, -z+1/2'
'-x, -y, -z'
'x, -y-1/2, z-1/2'

loop_
_atom_site_label
_atom_site_type_symbol
_atom_site_fract_x
_atom_site_fract_y
_atom_site_fract_z
_atom_site_U_iso_or_equiv
_atom_site_adp_type
_atom_site_occupancy
_atom_site_symmetry_multiplicity
_atom_site_calc_flag
_atom_site_refinement_flags
C1 C 0.7617(3) 0.73168(8) 0.41672(5) 0.0287(3) Uani 1 1 d .
C2 C 0.7062(3) 0.68519(8) 0.35985(6) 0.0294(3) Uani 1 1 d .
C3 C 0.5733(3) 0.59847(8) 0.35620(6) 0.0293(3) Uani 1 1 d .
C4 C 0.4658(3) 0.55190(8) 0.40632(6) 0.0325(3) Uani 1 1 d .
H4 H 0.4857 0.5781 0.4449 0.039 Uiso 1 1 calc R
C5 C 0.3341(3) 0.46993(9) 0.39984(7) 0.0382(3) Uani 1 1 d .
H5 H 0.2607 0.4400 0.4339 0.046 Uiso 1 1 calc R
C6 C 0.3058(4) 0.42936(9) 0.34345(7) 0.0429(4) Uani 1 1 d .
H6 H 0.2174 0.3719 0.3396 0.051 Uiso 1 1 calc R
C7 C 0.4046(4) 0.47211(9) 0.29432(7) 0.0420(4) Uani 1 1 d .
H7 H 0.3839 0.4443 0.2563 0.050 Uiso 1 1 calc R
C8 C 0.5384(3) 0.55775(9) 0.29911(6) 0.0337(3) Uani 1 1 d .
C9 C 0.6333(4) 0.60357(9) 0.24790(6) 0.0394(3) Uani 1 1 d .
H9 H 0.6131 0.5761 0.2097 0.047 Uiso 1 1 calc R
C10 C 0.7532(4) 0.68665(9) 0.25263(6) 0.0382(3) Uani 1 1 d .
H10 H 0.8125 0.7169 0.2177 0.046 Uiso 1 1 calc R
C11 C 0.7895(3) 0.72763(9) 0.30860(6) 0.0340(3) Uani 1 1 d .
H11 H 0.8729 0.7856 0.3113 0.041 Uiso 1 1 calc R
C12 C 0.6955(3) 0.81568(8) 0.43200(6) 0.0282(3) Uani 1 1 d .
C13 C 0.5167(3) 0.87798(8) 0.39447(6) 0.0324(3) Uani 1 1 d .
C14 C 0.8352(3) 0.82857(8) 0.49314(6) 0.0283(3) Uani 1 1 d .
C15 C 0.8572(3) 0.89721(8) 0.53380(6) 0.0335(3) Uani 1 1 d .
H15 H 0.7606 0.9524 0.5235 0.040 Uiso 1 1 calc R
C16 C 1.0235(4) 0.88276(9) 0.58952(6) 0.0376(3) Uani 1 1 d .
H16 H 1.0427 0.9289 0.6178 0.045 Uiso 1 1 calc R
C17 C 1.1641(3) 0.80171(9) 0.60516(6) 0.0369(3) Uani 1 1 d .
H17 H 1.2778 0.7940 0.6439 0.044 Uiso 1 1 calc R
C18 C 1.1424(3) 0.73255(9) 0.56592(6) 0.0331(3) Uani 1 1 d .
H18 H 1.2362 0.6772 0.5764 0.040 Uiso 1 1 calc R
C19 C 0.9761(3) 0.74873(8) 0.51047(6) 0.0283(3) Uani 1 1 d .
O1 O 0.9295(2) 0.68923(5) 0.46433(4) 0.0316(2) Uani 1 1 d .
N1 N 0.3699(3) 0.92879(8) 0.36493(6) 0.0470(3) Uani 1 1 d .

loop_
_atom_site_aniso_label
_atom_site_aniso_U_11
_atom_site_aniso_U_22
_atom_site_aniso_U_33
_atom_site_aniso_U_23
_atom_site_aniso_U_13
_atom_site_aniso_U_12
C1 0.0282(6) 0.0291(7) 0.0287(7) 0.0057(5) 0.0016(5) 0.0013(5)
C2 0.0281(6) 0.0288(7) 0.0310(7) 0.0012(5) 0.0007(5) 0.0051(5)
C3 0.0261(6) 0.0275(7) 0.0338(7) 0.0001(5) -0.0007(5) 0.0071(5)
C4 0.0319(7) 0.0296(7) 0.0359(7) 0.0014(6) 0.0021(5) 0.0056(5)
C5 0.0360(7) 0.0310(7) 0.0474(8) 0.0064(6) 0.0026(6) 0.0030(6)
C6 0.0436(8) 0.0287(7) 0.0555(9) -0.0014(7) -0.0021(7) -0.0010(6)
C7 0.0451(8) 0.0360(8) 0.0437(8) -0.0093(7) -0.0052(7) 0.0024(6)
C8 0.0313(7) 0.0335(7) 0.0357(7) -0.0028(6) -0.0018(6) 0.0066(5)
C9 0.0441(8) 0.0440(8) 0.0296(7) -0.0048(6) -0.0008(6) 0.0057(6)
C10 0.0411(8) 0.0438(8) 0.0297(7) 0.0053(6) 0.0029(6) 0.0032(6)
C11 0.0350(7) 0.0319(7) 0.0351(7) 0.0029(6) 0.0018(6) 0.0017(6)
C12 0.0281(6) 0.0263(7) 0.0304(7) 0.0040(5) 0.0036(5) 0.0002(5)
C13 0.0351(7) 0.0276(7) 0.0346(7) 0.0026(6) 0.0038(6) 0.0004(6)
C14 0.0258(6) 0.0283(7) 0.0312(7) 0.0028(5) 0.0051(5) -0.0012(5)
C15 0.0332(7) 0.0284(7) 0.0395(8) -0.0013(6) 0.0073(6) -0.0013(5)
C16 0.0384(7) 0.0400(8) 0.0350(8) -0.0073(6) 0.0064(6) -0.0065(6)
C17 0.0334(7) 0.0477(9) 0.0293(7) 0.0006(6) 0.0009(6) -0.0048(6)
C18 0.0293(7) 0.0362(7) 0.0337(7) 0.0055(6) 0.0016(5) 0.0006(5)
C19 0.0268(6) 0.0287(7) 0.0295(7) -0.0003(5) 0.0040(5) -0.0016(5)
O1 0.0367(5) 0.0268(5) 0.0309(5) 0.0010(4) -0.0013(4) 0.0047(4)
N1 0.0551(8) 0.0382(7) 0.0473(8) 0.0097(6) 0.0009(6) 0.0101(6)

loop_
_atom_type_symbol
_atom_type_description
_atom_type_scat_dispersion_real
_atom_type_scat_dispersion_imag
_atom_type_scat_source
C C 0.0033 0.0016 'International Tables Vol C Tables 4.2.6.8 and 6.1.1.4'
H H 0.0000 0.0000 'International Tables Vol C Tables 4.2.6.8 and 6.1.1.4'
O O 0.0106 0.0060 'International Tables Vol C Tables 4.2.6.8 and 6.1.1.4'
N N 0.0061 0.0033 'International Tables Vol C Tables 4.2.6.8 and 6.1.1.4'

loop_
_geom_angle_atom_site_label_1
_geom_angle_atom_site_label_2
_geom_angle_atom_site_label_3
_geom_angle
C12 C1 O1 110.12(11)
C12 C1 C2 131.48(11)
O1 C1 C2 118.24(11)
C11 C2 C3 120.01(12)
C11 C2 C1 117.52(12)
C3 C2 C1 122.47(11)
C4 C3 C8 118.17(12)
C4 C3 C2 123.50(12)
C8 C3 C2 118.31(12)
C5 C4 C3 120.86(13)
C5 C4 H4 119.6
C3 C4 H4 119.6
C4 C5 C6 120.74(14)
C4 C5 H5 119.6
C6 C5 H5 119.6
C7 C6 C5 120.08(13)
C7 C6 H6 120.0
C5 C6 H6 120.0
C6 C7 C8 120.83(13)
C6 C7 H7 119.6
C8 C7 H7 119.6
C9 C8 C7 121.15(13)
C9 C8 C3 119.53(12)
C7 C8 C3 119.31(13)
C10 C9 C8 120.82(13)
C10 C9 H9 119.6
C8 C9 H9 119.6
C9 C10 C11 120.32(13)
C9 C10 H10 119.8
C11 C10 H10 119.8
C2 C11 C10 120.99(13)
C2 C11 H11 119.5
C10 C11 H11 119.5
C1 C12 C13 125.69(12)
C1 C12 C14 107.54(11)
C13 C12 C14 126.77(11)
N1 C13 C12 178.94(15)
C19 C14 C15 119.02(12)
C19 C14 C12 104.80(11)
C15 C14 C12 136.19(12)
C16 C15 C14 118.01(12)
C16 C15 H15 121.0
C14 C15 H15 121.0
C15 C16 C17 121.31(13)
C15 C16 H16 119.3
C17 C16 H16 119.3
C18 C17 C16 121.74(13)
C18 C17 H17 119.1
C16 C17 H17 119.1
C17 C18 C19 115.84(12)
C17 C18 H18 122.1
C19 C18 H18 122.1
C18 C19 O1 125.39(12)
C18 C19 C14 124.08(12)
O1 C19 C14 110.53(11)
C1 O1 C19 107.00(9)

loop_
_geom_bond_atom_site_label_1
_geom_bond_atom_site_label_2
_geom_bond_distance
C1 C12 1.3663(18)
C1 O1 1.3727(15)
C1 C2 1.4605(18)
C2 C11 1.3765(18)
C2 C3 1.4313(18)
C3 C4 1.4168(19)
C3 C8 1.4186(18)
C4 C5 1.3653(19)
C4 H4 0.9500
C5 C6 1.403(2)
C5 H5 0.9500
C6 C7 1.358(2)
C6 H6 0.9500
C7 C8 1.418(2)
C7 H7 0.9500
C8 C9 1.415(2)
C9 C10 1.363(2)
C9 H9 0.9500
C10 C11 1.3985(19)
C10 H10 0.9500
C11 H11 0.9500
C12 C13 1.4218(18)
C12 C14 1.4467(18)
C13 N1 1.1480(17)
C14 C19 1.3891(18)
C14 C15 1.3919(18)
C15 C16 1.379(2)
C15 H15 0.9500
C16 C17 1.396(2)
C16 H16 0.9500
C17 C18 1.3778(19)
C17 H17 0.9500
C18 C19 1.3779(19)
C18 H18 0.9500
C19 O1 1.3810(15)
